data_7121954
loop_
_publ_author_name
'Thomson, Connor J.'
'Zhang, Qingzhi'
'Al-Maharik, Nawaf'
'B\"uhl, Michael'
'Cordes, David B.'
'Slawin, Alexandra M. Z.'
'O'Hagan, David'

_publ_section_title
;
 Fluorinated cyclopropanes: synthesis and chemistry of the aryl
 \a,\b,\b-trifluorocyclopropane motif.
;
_journal_issue 60
_journal_name_full 'Chemical communications (Cambridge, England)'
_journal_page_first 8415
_journal_page_last 8418
_journal_paper_doi 10.1039/c8cc04964e
_journal_volume 54
_journal_year 2018
_chemical_formula_moiety 'C16 H12 Br F2 N O S'
_chemical_formula_sum 'C16 H12 Br F2 N O S'
_chemical_formula_weight 384.24
_space_group_crystal_system monoclinic
_space_group_IT_number 14
_space_group_name_Hall '-P 2yn'
_space_group_name_H-M_alt 'P 1 21/n 1'
_symmetry_space_group_name_Hall '-P 2yn'
_symmetry_space_group_name_H-M 'P 1 21/n 1'
_atom_sites_solution_hydrogens geom
_atom_sites_solution_primary direct
_atom_sites_solution_secondary difmap
_audit_creation_date 2018-06-25
_audit_creation_method 'by CrystalStructure 4.3'
_audit_update_record
;
2018-06-25 deposited with the CCDC.
2018-07-12 downloaded from the CCDC.
;
_cell_angle_alpha 90.0000
_cell_angle_beta 92.9598(14)
_cell_angle_gamma 90.0000
_cell_formula_units_Z 4
_cell_length_a 4.81051(8)
_cell_length_b 9.39477(13)
_cell_length_c 34.2042(5)
_cell_measurement_reflns_used 10479
_cell_measurement_temperature 173
_cell_measurement_theta_max 67.82
_cell_measurement_theta_min 4.68
_cell_volume 1543.75(4)
_computing_cell_refinement 'CrysAlisPro 1.171.38.43i (Rigaku OD, 2015)'
_computing_data_collection 'CrysAlisPro 1.171.38.43i (Rigaku OD, 2015)'
_computing_data_reduction 'CrysAlisPro 1.171.38.43i (Rigaku OD, 2015)'
_computing_molecular_graphics 'CrystalStructure 4.3'
_computing_publication_material 'CrystalStructure 4.3 (Rigaku, 2018)'
_computing_structure_refinement 'SHELXL Version 2018/3 (Sheldrick, 2008)'
_computing_structure_solution 'SHELXT Version 2014/5 (Sheldrick, 2014)'
_diffrn_ambient_temperature 173
_diffrn_detector_area_resol_mean 5.811
_diffrn_measured_fraction_theta_full 0.999
_diffrn_measured_fraction_theta_max 0.995
_diffrn_measurement_device_type 'Rigaku XtaLAB P100'
_diffrn_measurement_method \w
_diffrn_radiation_type 'Cu K\a'
_diffrn_radiation_wavelength 1.54187
_diffrn_reflns_av_R_equivalents 0.0262
_diffrn_reflns_av_unetI/netI 0.0175
_diffrn_reflns_Laue_measured_fraction_full 0.999
_diffrn_reflns_Laue_measured_fraction_max 0.995
_diffrn_reflns_limit_h_max 5
_diffrn_reflns_limit_h_min -5
_diffrn_reflns_limit_k_max 11
_diffrn_reflns_limit_k_min -8
_diffrn_reflns_limit_l_max 40
_diffrn_reflns_limit_l_min -41
_diffrn_reflns_number 16124
_diffrn_reflns_point_group_measured_fraction_full 0.999
_diffrn_reflns_point_group_measured_fraction_max 0.995
_diffrn_reflns_theta_full 67.687
_diffrn_reflns_theta_max 68.275
_diffrn_reflns_theta_min 2.587
_diffrn_standards_number 0
_exptl_absorpt_coefficient_mu 5.104
_exptl_absorpt_correction_T_max 0.858
_exptl_absorpt_correction_T_min 0.554
_exptl_absorpt_correction_type multi-scan
_exptl_absorpt_process_details
;
CrysAlisPro 1.171.38.43i (Rigaku Oxford Diffraction, 2015)
Empirical absorption correction using spherical harmonics,
 implemented in SCALE3 ABSPACK scaling algorithm.
;
_exptl_crystal_colour colourless
_exptl_crystal_density_diffrn 1.653
_exptl_crystal_density_method 'not measured'
_exptl_crystal_description rod
_exptl_crystal_F_000 768.00
_exptl_crystal_recrystallization_method 'Re-crystallisation from solvent: Chloroform'
_exptl_crystal_size_max 0.330
_exptl_crystal_size_mid 0.050
_exptl_crystal_size_min 0.030
_refine_diff_density_max 0.41
_refine_diff_density_min -0.43
_refine_ls_extinction_method none
_refine_ls_goodness_of_fit_ref 1.054
_refine_ls_hydrogen_treatment mixed
_refine_ls_number_parameters 203
_refine_ls_number_reflns 2816
_refine_ls_number_restraints 1
_refine_ls_R_factor_all 0.0283
_refine_ls_R_factor_gt 0.0273
_refine_ls_shift/su_max 0.001
_refine_ls_structure_factor_coef Fsqd
_refine_ls_weighting_details 'w = 1/[\s^2^(Fo^2^)+(0.0313P)^2^+0.9384P] where P=(Fo^2^+2Fc^2^)/3'
_refine_ls_weighting_scheme calc
_refine_ls_wR_factor_gt 0.0695
_refine_ls_wR_factor_ref 0.0702
_reflns_Friedel_coverage 0.000
_reflns_number_gt 2707
_reflns_number_total 2816
_reflns_threshold_expression F^2^>2.0\s(F^2^)
_cod_data_source_file c8cc04964e2.cif
_cod_data_source_block 23b
_cod_depositor_comments 'Adding full bibliography for 7121950--7121954.cif.'
_cod_database_code 7121954

loop_
_space_group_symop_id
_space_group_symop_operation_xyz
1 +X,+Y,+Z
2 1/2-X,1/2+Y,1/2-Z
3 -X,-Y,-Z
4 -1/2+X,-1/2-Y,-1/2+Z

loop_
_atom_site_label
_atom_site_type_symbol
_atom_site_fract_x
_atom_site_fract_y
_atom_site_fract_z
_atom_site_U_iso_or_equiv
_atom_site_adp_type
_atom_site_occupancy
_atom_site_site_symmetry_order
_atom_site_calc_flag
_atom_site_refinement_flags_posn
_atom_site_refinement_flags_adp
Br16 Br 0.68747(6) 0.72152(3) 0.51908(2) 0.06340(11) Uani 1 1 d . .
S12 S 0.30727(11) 0.49635(5) 0.68572(2) 0.04051(13) Uani 1 1 d . .
F2 F 0.2087(3) 0.80937(13) 0.70848(4) 0.0516(3) Uani 1 1 d . .
F3 F 0.6137(3) 0.84209(13) 0.73895(4) 0.0525(3) Uani 1 1 d . .
O4 O 0.7561(2) 0.62640(16) 0.80010(4) 0.0380(3) Uani 1 1 d . .
N5 N 0.3363(3) 0.62161(15) 0.82799(4) 0.0276(3) Uani 1 1 d D .
H5 H 0.140(2) 0.611(2) 0.8229(6) 0.042(6) Uiso 1 1 d D .
C1 C 0.3416(3) 0.63681(19) 0.75882(5) 0.0285(3) Uani 1 1 d . .
H1 H 0.140679 0.609476 0.758711 0.034 Uiso 1 1 calc R U
C2 C 0.4149(4) 0.74546(19) 0.72998(6) 0.0337(4) Uani 1 1 d . .
C3 C 0.4954(3) 0.59878(18) 0.72145(5) 0.0284(3) Uani 1 1 d . .
H3 H 0.697948 0.576078 0.725453 0.034 Uiso 1 1 calc R U
C4 C 0.5011(3) 0.62750(17) 0.79751(5) 0.0270(3) Uani 1 1 d . .
C6 C 0.4303(3) 0.61649(19) 0.86809(5) 0.0310(4) Uani 1 1 d . .
C7 C 0.2897(4) 0.5289(2) 0.89290(6) 0.0434(5) Uani 1 1 d . .
H7 H 0.140996 0.470861 0.882826 0.052 Uiso 1 1 calc R U
C8 C 0.3668(5) 0.5263(3) 0.93263(7) 0.0580(6) Uani 1 1 d . .
H8 H 0.270127 0.466278 0.949695 0.070 Uiso 1 1 calc R U
C9 C 0.5822(5) 0.6099(3) 0.94737(6) 0.0586(7) Uani 1 1 d . .
H9 H 0.634960 0.607341 0.974509 0.070 Uiso 1 1 calc R U
C10 C 0.7213(5) 0.6976(3) 0.92262(7) 0.0534(6) Uani 1 1 d . .
H10 H 0.868822 0.755953 0.932903 0.064 Uiso 1 1 calc R U
C11 C 0.6478(4) 0.7016(2) 0.88269(6) 0.0401(4) Uani 1 1 d . .
H11 H 0.745113 0.761567 0.865702 0.048 Uiso 1 1 calc R U
C13 C 0.4243(4) 0.56576(19) 0.64125(5) 0.0333(4) Uani 1 1 d . .
C14 C 0.6279(4) 0.6683(2) 0.63868(6) 0.0421(4) Uani 1 1 d . .
H14 H 0.715199 0.707160 0.661844 0.051 Uiso 1 1 calc R U
C15 C 0.7053(5) 0.7148(3) 0.60232(6) 0.0517(5) Uani 1 1 d . .
H15 H 0.845748 0.785227 0.600526 0.062 Uiso 1 1 calc R U
C16 C 0.5779(4) 0.6585(2) 0.56885(6) 0.0412(4) Uani 1 1 d . .
C17 C 0.3755(5) 0.5571(3) 0.57084(6) 0.0517(5) Uani 1 1 d . .
H17 H 0.288398 0.519012 0.547570 0.062 Uiso 1 1 calc R U
C18 C 0.2986(5) 0.5105(2) 0.60707(6) 0.0509(5) Uani 1 1 d . .
H18 H 0.158269 0.439903 0.608600 0.061 Uiso 1 1 calc R U

loop_
_atom_site_aniso_label
_atom_site_aniso_U_11
_atom_site_aniso_U_22
_atom_site_aniso_U_33
_atom_site_aniso_U_23
_atom_site_aniso_U_13
_atom_site_aniso_U_12
Br16 0.0870(2) 0.0769(2) 0.02685(14) 0.00302(10) 0.00912(11) -0.01137(14)
S12 0.0556(3) 0.0374(2) 0.0282(2) 0.00168(18) -0.00186(19) -0.0161(2)
F2 0.0649(8) 0.0469(7) 0.0428(7) 0.0120(5) 0.0006(6) 0.0225(6)
F3 0.0730(8) 0.0368(6) 0.0484(7) -0.0038(5) 0.0098(6) -0.0220(6)
O4 0.0208(6) 0.0594(8) 0.0338(7) -0.0052(6) 0.0008(5) 0.0010(5)
N5 0.0218(6) 0.0353(7) 0.0256(7) 0.0006(6) 0.0010(5) 0.0016(5)
C1 0.0230(7) 0.0353(9) 0.0273(9) 0.0023(7) 0.0020(6) -0.0007(6)
C2 0.0375(9) 0.0312(9) 0.0326(10) 0.0035(7) 0.0031(7) 0.0001(7)
C3 0.0277(8) 0.0326(9) 0.0251(8) 0.0006(7) 0.0014(6) -0.0007(7)
C4 0.0235(8) 0.0290(8) 0.0283(9) -0.0017(6) 0.0008(6) 0.0006(6)
C6 0.0283(8) 0.0388(9) 0.0257(8) -0.0025(7) 0.0007(6) 0.0109(7)
C7 0.0391(10) 0.0568(12) 0.0346(10) 0.0057(9) 0.0046(8) 0.0058(9)
C8 0.0582(13) 0.0825(17) 0.0341(11) 0.0143(11) 0.0101(10) 0.0183(12)
C9 0.0576(13) 0.0911(19) 0.0264(10) -0.0062(11) -0.0035(9) 0.0283(13)
C10 0.0482(12) 0.0704(15) 0.0400(12) -0.0201(11) -0.0115(9) 0.0141(11)
C11 0.0367(9) 0.0480(11) 0.0352(10) -0.0091(8) -0.0026(8) 0.0052(8)
C13 0.0406(9) 0.0327(9) 0.0266(9) -0.0001(7) 0.0000(7) 0.0013(7)
C14 0.0437(10) 0.0548(12) 0.0274(9) -0.0028(8) -0.0013(8) -0.0112(9)
C15 0.0557(13) 0.0656(14) 0.0340(11) -0.0006(10) 0.0047(9) -0.0198(11)
C16 0.0517(11) 0.0469(11) 0.0253(9) 0.0014(8) 0.0040(8) 0.0036(9)
C17 0.0696(14) 0.0560(13) 0.0285(10) -0.0068(9) -0.0062(9) -0.0091(11)
C18 0.0668(14) 0.0515(12) 0.0337(11) -0.0048(9) -0.0024(9) -0.0208(10)

loop_
_atom_type_symbol
_atom_type_description
_atom_type_scat_dispersion_real
_atom_type_scat_dispersion_imag
_atom_type_scat_source
C C 0.0181 0.0091
;
International Tables for Crystallography
(Vol. C, Tables 4.2.6.8 and 6.1.1.4)
;
H H 0.0000 0.0000
;
International Tables for Crystallography
(Vol. C, Table 6.1.1.4)
;
Br Br -0.6763 1.2805
;
International Tables for Crystallography
(Vol. C, Tables 4.2.6.8 and 6.1.1.4)
;
F F 0.0727 0.0534
;
International Tables for Crystallography
(Vol. C, Tables 4.2.6.8 and 6.1.1.4)
;
N N 0.0311 0.0180
;
International Tables for Crystallography
(Vol. C, Tables 4.2.6.8 and 6.1.1.4)
;
O O 0.0492 0.0322
;
International Tables for Crystallography
(Vol. C, Tables 4.2.6.8 and 6.1.1.4)
;
S S 0.3331 0.5567
;
International Tables for Crystallography
(Vol. C, Tables 4.2.6.8 and 6.1.1.4)
;

loop_
_geom_angle_atom_site_label_1
_geom_angle_atom_site_label_2
_geom_angle_atom_site_label_3
_geom_angle
C3 S12 C13 102.65(8)
C4 N5 C6 125.36(14)
C4 N5 H5 118.6(14)
C6 N5 H5 115.7(14)
C2 C1 C4 120.15(15)
C2 C1 C3 57.83(11)
C4 C1 C3 118.05(13)
C2 C1 H1 116.1
C4 C1 H1 116.1
C3 C1 H1 116.1
F3 C2 F2 108.63(15)
F3 C2 C3 119.30(16)
F2 C2 C3 120.40(16)
F3 C2 C1 120.47(16)
F2 C2 C1 118.65(16)
C3 C2 C1 63.70(12)
C2 C3 C1 58.47(11)
C2 C3 S12 121.25(13)
C1 C3 S12 116.51(12)
C2 C3 H3 116.0
C1 C3 H3 116.0
S12 C3 H3 116.0
O4 C4 N5 124.92(16)
O4 C4 C1 121.99(15)
N5 C4 C1 113.09(13)
C7 C6 C11 120.31(18)
C7 C6 N5 118.06(17)
C11 C6 N5 121.56(17)
C6 C7 C8 119.8(2)
C6 C7 H7 120.1
C8 C7 H7 120.1
C9 C8 C7 120.4(2)
C9 C8 H8 119.8
C7 C8 H8 119.8
C8 C9 C10 119.8(2)
C8 C9 H9 120.1
C10 C9 H9 120.1
C9 C10 C11 120.8(2)
C9 C10 H10 119.6
C11 C10 H10 119.6
C6 C11 C10 119.0(2)
C6 C11 H11 120.5
C10 C11 H11 120.5
C14 C13 C18 119.13(18)
C14 C13 S12 124.70(14)
C18 C13 S12 116.17(15)
C13 C14 C15 120.07(18)
C13 C14 H14 120.0
C15 C14 H14 120.0
C16 C15 C14 119.8(2)
C16 C15 H15 120.1
C14 C15 H15 120.1
C17 C16 C15 120.97(19)
C17 C16 Br16 119.51(15)
C15 C16 Br16 119.52(16)
C16 C17 C18 119.30(19)
C16 C17 H17 120.3
C18 C17 H17 120.3
C17 C18 C13 120.8(2)
C17 C18 H18 119.6
C13 C18 H18 119.6

loop_
_geom_bond_atom_site_label_1
_geom_bond_atom_site_label_2
_geom_bond_distance
Br16 C16 1.9025(19)
S12 C3 1.7676(17)
S12 C13 1.7732(19)
F2 C2 1.345(2)
F3 C2 1.342(2)
O4 C4 1.225(2)
N5 C4 1.343(2)
N5 C6 1.422(2)
N5 H5 0.957(10)
C1 C2 1.475(2)
C1 C4 1.498(2)
C1 C3 1.551(2)
C1 H1 1.0000
C2 C3 1.465(2)
C3 H3 1.0000
C6 C7 1.383(3)
C6 C11 1.389(3)
C7 C8 1.390(3)
C7 H7 0.9500
C8 C9 1.376(4)
C8 H8 0.9500
C9 C10 1.379(4)
C9 H9 0.9500
C10 C11 1.393(3)
C10 H10 0.9500
C11 H11 0.9500
C13 C14 1.380(3)
C13 C18 1.389(3)
C14 C15 1.387(3)
C14 H14 0.9500
C15 C16 1.376(3)
C15 H15 0.9500
C16 C17 1.366(3)
C17 C18 1.382(3)
C17 H17 0.9500
C18 H18 0.9500

loop_
_geom_hbond_atom_site_label_D
_geom_hbond_atom_site_label_H
_geom_hbond_atom_site_label_A
_geom_hbond_distance_DH
_geom_hbond_distance_HA
_geom_hbond_distance_DA
_geom_hbond_angle_DHA
_geom_hbond_site_symmetry_A
_geom_hbond_publ_flag
N5 H5 O4 0.957(10) 1.972(11) 2.9029(18) 164(2) 1_455 yes

loop_
_geom_torsion_atom_site_label_1
_geom_torsion_atom_site_label_2
_geom_torsion_atom_site_label_3
_geom_torsion_atom_site_label_4
_geom_torsion
C4 C1 C2 F3 -3.9(3)
C3 C1 C2 F3 -110.03(19)
C4 C1 C2 F2 -142.00(16)
C3 C1 C2 F2 111.91(19)
C4 C1 C2 C3 106.09(17)
F3 C2 C3 C1 111.79(19)
F2 C2 C3 C1 -109.28(19)
F3 C2 C3 S12 -144.31(14)
F2 C2 C3 S12 -5.4(2)
C1 C2 C3 S12 103.90(15)
C4 C1 C3 C2 -109.70(18)
C2 C1 C3 S12 -111.97(15)
C4 C1 C3 S12 138.33(13)
C13 S12 C3 C2 76.83(16)
C13 S12 C3 C1 144.45(13)
C6 N5 C4 O4 1.5(3)
C6 N5 C4 C1 -178.06(15)
C2 C1 C4 O4 -48.6(2)
C3 C1 C4 O4 18.5(2)
C2 C1 C4 N5 131.00(17)
C3 C1 C4 N5 -161.84(15)
C4 N5 C6 C7 -140.51(18)
C4 N5 C6 C11 42.6(3)
C11 C6 C7 C8 0.0(3)
N5 C6 C7 C8 -176.90(18)
C6 C7 C8 C9 -0.1(3)
C7 C8 C9 C10 0.4(4)
C8 C9 C10 C11 -0.6(3)
C7 C6 C11 C10 -0.2(3)
N5 C6 C11 C10 176.61(17)
C9 C10 C11 C6 0.5(3)
C3 S12 C13 C14 3.79(19)
C3 S12 C13 C18 -176.42(17)
C18 C13 C14 C15 -0.2(3)
S12 C13 C14 C15 179.63(18)
C13 C14 C15 C16 0.1(4)
C14 C15 C16 C17 0.0(4)
C14 C15 C16 Br16 -179.45(18)
C15 C16 C17 C18 -0.2(4)
Br16 C16 C17 C18 179.32(19)
C16 C17 C18 C13 0.1(4)
C14 C13 C18 C17 0.0(3)
S12 C13 C18 C17 -179.79(19)
